data_2230300
loop_
_publ_author_name
'Cai, Xing-Wei'
'Lu, Hong-Fei'
'Zhou, Zhen'

_publ_section_title
;
 5-(1<i>H</i>-Tetrazol-5-yl)-1<i>H</i>-indole monohydrate
;
_journal_coeditor_code FB2235
_journal_issue 6
_journal_name_full 'Acta Crystallographica Section E'
_journal_page_first o1554
_journal_paper_doi 10.1107/S1600536811018575
_journal_volume 67
_journal_year 2011
_chemical_formula_iupac 'C9 H7 N5, H2 O'
_chemical_formula_moiety 'C9 H7 N5, H2 O'
_chemical_formula_sum 'C9 H9 N5 O'
_chemical_formula_weight 203.21
_chemical_name_systematic
;
5-(1<i>H</i>-Tetrazol-5-yl)-1<i>H</i>-indole monohydrate
;
_space_group_IT_number 19
_symmetry_cell_setting orthorhombic
_symmetry_space_group_name_Hall 'P 2ac 2ab'
_symmetry_space_group_name_H-M 'P 21 21 21'
_atom_sites_solution_hydrogens difmap
_atom_sites_solution_primary direct
_atom_sites_solution_secondary difmap
_audit_creation_method SHELXL-97
_cell_angle_alpha 90.00
_cell_angle_beta 90.00
_cell_angle_gamma 90.00
_cell_formula_units_Z 4
_cell_length_a 6.8978(14)
_cell_length_b 9.953(2)
_cell_length_c 13.713(3)
_cell_measurement_reflns_used 1258
_cell_measurement_temperature 298(2)
_cell_measurement_theta_max 27.48
_cell_measurement_theta_min 3.31
_cell_volume 941.4(3)
_computing_cell_refinement '<i>CrystalClear</i> (Rigaku, 2005)'
_computing_data_collection '<i>CrystalClear</i> (Rigaku, 2005)'
_computing_data_reduction '<i>CrystalClear</i> (Rigaku, 2005)'
_computing_molecular_graphics '<i>SHELXTL</i> (Sheldrick, 2008)'
_computing_publication_material '<i>SHELXTL</i> (Sheldrick, 2008)'
_computing_structure_refinement '<i>SHELXL97</i> (Sheldrick, 2008)'
_computing_structure_solution '<i>SHELXS97</i> (Sheldrick, 2008)'
_diffrn_ambient_temperature 298(2)
_diffrn_detector_area_resol_mean 13.6612
_diffrn_measured_fraction_theta_full 0.997
_diffrn_measured_fraction_theta_max 0.997
_diffrn_measurement_device_type 'Rigaku Mercury2'
_diffrn_measurement_method \f
_diffrn_radiation_monochromator graphite
_diffrn_radiation_source 'fine-focus sealed tube'
_diffrn_radiation_type MoK\a
_diffrn_radiation_wavelength 0.71073
_diffrn_reflns_av_R_equivalents 0.0687
_diffrn_reflns_av_sigmaI/netI 0.0328
_diffrn_reflns_limit_h_max 8
_diffrn_reflns_limit_h_min -8
_diffrn_reflns_limit_k_max 12
_diffrn_reflns_limit_k_min -12
_diffrn_reflns_limit_l_max 17
_diffrn_reflns_limit_l_min -17
_diffrn_reflns_number 9741
_diffrn_reflns_theta_full 27.48
_diffrn_reflns_theta_max 27.48
_diffrn_reflns_theta_min 3.31
_diffrn_standards_number 0
_exptl_absorpt_coefficient_mu 0.102
_exptl_absorpt_correction_T_max 0.95
_exptl_absorpt_correction_T_min 0.89
_exptl_absorpt_correction_type multi-scan
_exptl_absorpt_process_details '(<i>CrystalClear</i>; Rigaku, 2005)'
_exptl_crystal_colour colourless
_exptl_crystal_density_diffrn 1.434
_exptl_crystal_density_method 'not measured'
_exptl_crystal_description Block
_exptl_crystal_F_000 424
_exptl_crystal_size_max 0.40
_exptl_crystal_size_mid 0.30
_exptl_crystal_size_min 0.20
_refine_diff_density_max 0.191
_refine_diff_density_min -0.152
_refine_ls_extinction_method none
_refine_ls_goodness_of_fit_ref 1.064
_refine_ls_hydrogen_treatment mixed
_refine_ls_matrix_type full
_refine_ls_number_constraints 24
_refine_ls_number_parameters 148
_refine_ls_number_reflns 1258
_refine_ls_number_restraints 3
_refine_ls_restrained_S_all 1.064
_refine_ls_R_factor_all 0.0660
_refine_ls_R_factor_gt 0.0452
_refine_ls_shift/su_max 0.000
_refine_ls_shift/su_mean 0.000
_refine_ls_structure_factor_coef Fsqd
_refine_ls_weighting_details 'calc w=1/[\s^2^(Fo^2^)+(0.0556P)^2^+0.0295P] where P=(Fo^2^+2Fc^2^)/3'
_refine_ls_weighting_scheme calc
_refine_ls_wR_factor_gt 0.0976
_refine_ls_wR_factor_ref 0.1054
_reflns_number_gt 971
_reflns_number_total 1258
_reflns_threshold_expression I>2\s(I)
_cod_data_source_file fb2235.cif
_cod_data_source_block I
_cod_database_code 2230300
_cod_database_fobs_code 2230300

loop_
_symmetry_equiv_pos_as_xyz
'x, y, z'
'-x+1/2, -y, z+1/2'
'-x, y+1/2, -z+1/2'
'x+1/2, -y+1/2, -z'

loop_
_atom_site_type_symbol
_atom_site_label
_atom_site_fract_x
_atom_site_fract_y
_atom_site_fract_z
_atom_site_U_iso_or_equiv
_atom_site_adp_type
_atom_site_calc_flag
_atom_site_refinement_flags
_atom_site_occupancy
_atom_site_symmetry_multiplicity
_atom_site_disorder_assembly
_atom_site_disorder_group
N N1 0.1423(4) 1.0672(2) 0.40317(17) 0.0433(6) Uani d . 1 4 . .
H H1 0.144(5) 1.145(3) 0.433(2) 0.052 Uiso d . 1 4 . .
N N5 0.1331(4) 0.4891(2) 0.61965(15) 0.0371(5) Uani d . 1 4 . .
H H5 0.120(4) 0.532(3) 0.6781(19) 0.045 Uiso d . 1 4 . .
C C2 0.1601(4) 0.6777(2) 0.49991(17) 0.0296(6) Uani d . 1 4 . .
C C3 0.1565(4) 0.7101(2) 0.40154(17) 0.0339(6) Uani d . 1 4 . .
H H3 0.1578 0.6428 0.3545 0.041 Uiso calc R 1 4 . .
C C7 0.1607(4) 0.7798(3) 0.57174(18) 0.0357(6) Uani d . 1 4 . .
H H7 0.1637 0.7561 0.6373 0.043 Uiso calc R 1 4 . .
N N4 0.1313(4) 0.3538(2) 0.61809(16) 0.0456(6) Uani d . 1 4 . .
C C5 0.1512(4) 0.9450(2) 0.44822(18) 0.0339(6) Uani d . 1 4 . .
N N3 0.1556(4) 0.3203(2) 0.52735(17) 0.0471(6) Uani d . 1 4 . .
C C8 0.1406(5) 0.9156(3) 0.28329(19) 0.0441(7) Uani d . 1 4 . .
H H8 0.1375 0.8770 0.2215 0.053 Uiso calc R 1 4 . .
C C1 0.1569(4) 0.5364(2) 0.52883(18) 0.0308(6) Uani d . 1 4 . .
C C4 0.1510(4) 0.8459(2) 0.37392(18) 0.0334(6) Uani d . 1 4 . .
C C6 0.1569(4) 0.9126(2) 0.54653(18) 0.0362(6) Uani d . 1 4 . .
H H6 0.1582 0.9794 0.5940 0.043 Uiso calc R 1 4 . .
C C9 0.1359(5) 1.0484(3) 0.3040(2) 0.0471(7) Uani d . 1 4 . .
H H9 0.1294 1.1169 0.2579 0.056 Uiso calc R 1 4 . .
N N2 0.1706(4) 0.4307(2) 0.47002(16) 0.0421(6) Uani d . 1 4 . .
O O1W 0.1242(4) 0.6288(2) 0.79322(13) 0.0541(6) Uani d D 1 4 . .
H H1WA 0.183(4) 0.606(3) 0.8404(19) 0.081 Uiso d D 1 4 . .
H H1WB 0.045(4) 0.683(3) 0.806(2) 0.081 Uiso d D 1 4 . .

loop_
_atom_site_aniso_label
_atom_site_aniso_U_11
_atom_site_aniso_U_22
_atom_site_aniso_U_33
_atom_site_aniso_U_12
_atom_site_aniso_U_13
_atom_site_aniso_U_23
N1 0.0523(14) 0.0299(11) 0.0477(14) -0.0015(15) 0.0014(13) -0.0001(10)
N5 0.0484(14) 0.0301(11) 0.0328(12) -0.0004(11) 0.0015(13) -0.0005(10)
C2 0.0271(13) 0.0275(12) 0.0344(13) -0.0007(13) 0.0031(13) -0.0015(9)
C3 0.0377(14) 0.0327(13) 0.0312(13) -0.0018(14) -0.0009(13) -0.0034(11)
C7 0.0409(15) 0.0368(14) 0.0292(12) -0.0006(15) 0.0005(13) -0.0012(11)
N4 0.0628(15) 0.0275(12) 0.0466(14) 0.0006(13) 0.0021(15) 0.0031(10)
C5 0.0290(12) 0.0279(12) 0.0447(15) 0.0000(14) 0.0015(12) -0.0013(11)
N3 0.0662(16) 0.0301(12) 0.0450(14) -0.0044(14) 0.0075(15) -0.0014(10)
C8 0.0552(18) 0.0421(17) 0.0349(15) -0.0046(16) -0.0009(15) 0.0029(12)
C1 0.0299(13) 0.0295(13) 0.0331(13) -0.0031(13) 0.0006(13) -0.0035(11)
C4 0.0289(12) 0.0355(14) 0.0359(14) -0.0013(13) 0.0009(14) -0.0039(11)
C6 0.0449(15) 0.0298(14) 0.0338(14) 0.0019(14) -0.0015(14) -0.0079(10)
C9 0.0540(18) 0.0397(15) 0.0475(17) 0.0002(18) 0.0029(16) 0.0124(13)
N2 0.0601(16) 0.0291(11) 0.0370(12) -0.0023(13) 0.0048(12) -0.0025(10)
O1W 0.0737(17) 0.0559(14) 0.0327(10) 0.0169(13) -0.0053(11) -0.0024(10)

loop_
_atom_type_symbol
_atom_type_description
_atom_type_scat_dispersion_real
_atom_type_scat_dispersion_imag
_atom_type_scat_source
C C 0.0033 0.0016 'International Tables Vol C Tables 4.2.6.8 and 6.1.1.4'
H H 0.0000 0.0000 'International Tables Vol C Tables 4.2.6.8 and 6.1.1.4'
N N 0.0061 0.0033 'International Tables Vol C Tables 4.2.6.8 and 6.1.1.4'
O O 0.0106 0.0060 'International Tables Vol C Tables 4.2.6.8 and 6.1.1.4'

loop_
_geom_angle_atom_site_label_1
_geom_angle_atom_site_label_2
_geom_angle_atom_site_label_3
_geom_angle_site_symmetry_1
_geom_angle_site_symmetry_3
_geom_angle
_geom_angle_publ_flag
C5 N1 C9 . . 109.1(2) ?
C5 N1 H1 . . 125.4(19) ?
C9 N1 H1 . . 125.5(19) ?
C1 N5 N4 . . 109.7(2) ?
C1 N5 H5 . . 131.5(18) ?
N4 N5 H5 . . 118.9(18) ?
C3 C2 C7 . . 120.7(2) ?
C3 C2 C1 . . 119.2(2) ?
C7 C2 C1 . . 120.1(2) ?
C2 C3 C4 . . 119.1(2) ?
C2 C3 H3 . . 120.4 ?
C4 C3 H3 . . 120.4 ?
C6 C7 C2 . . 121.2(2) ?
C6 C7 H7 . . 119.4 ?
C2 C7 H7 . . 119.4 ?
N3 N4 N5 . . 105.7(2) ?
N1 C5 C6 . . 130.4(2) ?
N1 C5 C4 . . 107.1(2) ?
C6 C5 C4 . . 122.5(2) ?
N4 N3 N2 . . 111.0(2) ?
C9 C8 C4 . . 107.1(2) ?
C9 C8 H8 . . 126.5 ?
C4 C8 H8 . . 126.5 ?
N2 C1 N5 . . 107.1(2) ?
N2 C1 C2 . . 126.6(2) ?
N5 C1 C2 . . 126.2(2) ?
C3 C4 C5 . . 118.4(2) ?
C3 C4 C8 . . 134.8(2) ?
C5 C4 C8 . . 106.7(2) ?
C7 C6 C5 . . 118.1(2) ?
C7 C6 H6 . . 120.9 ?
C5 C6 H6 . . 120.9 ?
C8 C9 N1 . . 109.9(2) ?
C8 C9 H9 . . 125.1 ?
N1 C9 H9 . . 125.1 ?
C1 N2 N3 . . 106.5(2) ?
H1WA O1W H1WB . . 111(2) ?

loop_
_geom_bond_atom_site_label_1
_geom_bond_atom_site_label_2
_geom_bond_site_symmetry_2
_geom_bond_distance
_geom_bond_publ_flag
N1 C5 . 1.366(3) ?
N1 C9 . 1.373(3) ?
N1 H1 . 0.87(3) ?
N5 C1 . 1.341(3) ?
N5 N4 . 1.347(3) ?
N5 H5 . 0.91(3) ?
C2 C3 . 1.387(3) ?
C2 C7 . 1.415(3) ?
C2 C1 . 1.462(3) ?
C3 C4 . 1.403(3) ?
C3 H3 . 0.9300 ?
C7 C6 . 1.367(3) ?
C7 H7 . 0.9300 ?
N4 N3 . 1.299(3) ?
C5 C6 . 1.387(4) ?
C5 C4 . 1.418(3) ?
N3 N2 . 1.354(3) ?
C8 C9 . 1.353(4) ?
C8 C4 . 1.425(4) ?
C8 H8 . 0.9300 ?
C1 N2 . 1.329(3) ?
C6 H6 . 0.9300 ?
C9 H9 . 0.9300 ?
O1W H1WA . 0.797(17) ?
O1W H1WB . 0.792(17) ?

loop_
_geom_hbond_atom_site_label_D
_geom_hbond_atom_site_label_H
_geom_hbond_atom_site_label_A
_geom_hbond_site_symmetry_A
_geom_hbond_distance_DH
_geom_hbond_distance_HA
_geom_hbond_distance_DA
_geom_hbond_angle_DHA
N1 H1 N3 1_565 0.87(3) 2.18(3) 3.042(3) 171(3)
O1W H1WA N2 2_565 0.797(17) 2.076(19) 2.869(3) 173(3)
O1W H1WB N4 3_556 0.792(17) 2.33(2) 3.098(3) 164(3)
N5 H5 O1W . 0.91(3) 1.85(3) 2.757(3) 173(3)

loop_
_cod_related_entry_id
_cod_related_entry_database
_cod_related_entry_code
1 ChemSpider 30656695
